data_1575243
loop_
_publ_author_name
'Maharana, Prabhat Kumar'
'Muthuraja, Perumal'
'Kar, Subhradeep'
'Veerappan, Tamilthendral'
'Punniyamurthy, Tharmalingam'

_publ_section_title
;
 Cascade C-H functionalization/annulation of arylamides: access to
 succinimide-tethered isoquinoline-1,3-diones.
;
_journal_issue 71
_journal_name_full 'Chemical communications (Cambridge, England)'
_journal_page_first 13449
_journal_page_last 13452
_journal_paper_doi 10.1039/d5cc02963e
_journal_volume 61
_journal_year 2025
_chemical_formula_moiety 'C35 H24 N4 O7, C2 H3 N'
_chemical_formula_sum 'C37 H27 N5 O7'
_chemical_formula_weight 653.63
_chemical_name_systematic PM-26
_space_group_crystal_system orthorhombic
_space_group_IT_number 33
_space_group_name_Hall 'P 2c -2n'
_space_group_name_H-M_alt 'P n a 21'
_atom_sites_solution_hydrogens geom
_audit_creation_date 2024-10-01
_audit_creation_method
;
Olex2 1.5
(compiled 2024.02.16 svn.r378c4104 for OlexSys, GUI svn.r6928)
;
_audit_update_record
;
2025-02-05 deposited with the CCDC.	2025-07-29 downloaded from the CCDC.
;
_cell_angle_alpha 90
_cell_angle_beta 90
_cell_angle_gamma 90
_cell_formula_units_Z 4
_cell_length_a 12.0923(14)
_cell_length_b 11.9690(14)
_cell_length_c 21.896(3)
_cell_measurement_reflns_used 9280
_cell_measurement_temperature 293.00
_cell_measurement_theta_max 24.72
_cell_measurement_theta_min 2.39
_cell_volume 3169.1(7)
_computing_molecular_graphics 'Olex2 1.5 (Dolomanov et al., 2009)'
_computing_publication_material 'Olex2 1.5 (Dolomanov et al., 2009)'
_computing_structure_refinement 'SHELXL 2019/3 (Sheldrick, 2015)'
_computing_structure_solution 'SHELXT 2018/2 (Sheldrick, 2018)'
_diffrn_ambient_temperature 293.00
_diffrn_measured_fraction_theta_full 0.997
_diffrn_measured_fraction_theta_max 0.997
_diffrn_measurement_device_type 'Bruker APEX-II CCD'
_diffrn_radiation_type MoK\a
_diffrn_radiation_wavelength 0.71073
_diffrn_reflns_av_R_equivalents 0.0458
_diffrn_reflns_av_unetI/netI 0.0186
_diffrn_reflns_Laue_measured_fraction_full 0.997
_diffrn_reflns_Laue_measured_fraction_max 0.997
_diffrn_reflns_limit_h_max 14
_diffrn_reflns_limit_h_min -14
_diffrn_reflns_limit_k_max 14
_diffrn_reflns_limit_k_min -14
_diffrn_reflns_limit_l_max 26
_diffrn_reflns_limit_l_min -26
_diffrn_reflns_number 68865
_diffrn_reflns_point_group_measured_fraction_full 0.996
_diffrn_reflns_point_group_measured_fraction_max 0.996
_diffrn_reflns_theta_full 25.041
_diffrn_reflns_theta_max 25.041
_diffrn_reflns_theta_min 2.394
_exptl_absorpt_coefficient_mu 0.097
_exptl_absorpt_correction_type none
_exptl_crystal_colour colorless
_exptl_crystal_density_diffrn 1.370
_exptl_crystal_description block
_exptl_crystal_F_000 1360
_exptl_crystal_recrystallization_method 'Re-crystallisation from solvent: Acetonitrile'
_exptl_crystal_size_max 0.26
_exptl_crystal_size_mid 0.24
_exptl_crystal_size_min 0.21
_refine_diff_density_max 0.127
_refine_diff_density_min -0.129
_refine_diff_density_rms 0.030
_refine_ls_abs_structure_details
;
 Flack x determined using 2250 quotients [(I+)-(I-)]/[(I+)+(I-)]
 (Parsons, Flack and Wagner, Acta Cryst. B69 (2013) 249-259).
;
_refine_ls_abs_structure_Flack 0.2(2)
_refine_ls_extinction_coef 0.0155(15)
_refine_ls_extinction_expression Fc^*^=kFc[1+0.001xFc^2^\l^3^/sin(2\q)]^-1/4^
_refine_ls_extinction_method 'SHELXL-2019/2 (Sheldrick 2019)'
_refine_ls_goodness_of_fit_ref 1.097
_refine_ls_hydrogen_treatment constr
_refine_ls_matrix_type full
_refine_ls_number_parameters 444
_refine_ls_number_reflns 5580
_refine_ls_number_restraints 1
_refine_ls_restrained_S_all 1.097
_refine_ls_R_factor_all 0.0454
_refine_ls_R_factor_gt 0.0348
_refine_ls_shift/su_max 0.000
_refine_ls_shift/su_mean 0.000
_refine_ls_structure_factor_coef Fsqd
_refine_ls_weighting_details 'w=1/[\s^2^(Fo^2^)+(0.0313P)^2^+0.9553P] where P=(Fo^2^+2Fc^2^)/3'
_refine_ls_weighting_scheme calc
_refine_ls_wR_factor_gt 0.0777
_refine_ls_wR_factor_ref 0.0892
_reflns_Friedel_coverage 0.942
_reflns_Friedel_fraction_full 0.995
_reflns_Friedel_fraction_max 0.995
_reflns_number_gt 4923
_reflns_number_total 5580
_reflns_threshold_expression 'I > 2\s(I)'
_cod_data_source_file d5cc02963e2.cif
_cod_data_source_block tp_pm_0ma_a
_cod_depositor_comments 'Adding full bibliography for 1575243--1575244.cif.'
_cod_original_cell_volume 3169.0(6)
_cod_database_code 1575243
_shelx_shelxl_version_number 2019/3
_shelx_space_group_comment
;
The symmetry employed for this shelxl refinement is uniquely defined
by the following loop, which should always be used as a source of
symmetry information in preference to the above space-group names.
They are only intended as comments.
;
_olex2_refinement_description
;
1. Fixed Uiso
 At 1.2 times of:
  All C(H) groups, All C(H,H) groups, All N(H) groups
 At 1.5 times of:
  All C(H,H,H) groups
2.a Ternary CH refined with riding coordinates:
 C00U(H00U)
2.b Secondary CH2 refined with riding coordinates:
 C00P(H00A,H00B), C00Y(H00C,H00D)
2.c Aromatic/amide H refined with riding coordinates:
 N008(H008), C00F(H00F), C00H(H00H), C00Q(H00Q), C00T(H00T), C00V(H00V),
 C00X(H00X), C00Z(H00Z), C010(H010), C011(H011), C012(H012), C013(H013),
 C014(H014), C017(H017), C018(H018), C019(H019), C01A(H01A), C01C(H01C),
 C01D(H01D)
2.d Idealised Me refined as rotating group:
 C01B(H01B,H01E,H01F)
;
_olex2_submission_special_instructions 'No special instructions were received'

loop_
_space_group_symop_operation_xyz
'x, y, z'
'-x, -y, z+1/2'
'x+1/2, -y+1/2, z'
'-x+1/2, y+1/2, z+1/2'

loop_
_atom_site_label
_atom_site_type_symbol
_atom_site_fract_x
_atom_site_fract_y
_atom_site_fract_z
_atom_site_U_iso_or_equiv
_atom_site_adp_type
_atom_site_occupancy
_atom_site_site_symmetry_order
_atom_site_calc_flag
_atom_site_refinement_flags_posn
_atom_site_refinement_flags_adp
_atom_site_refinement_flags_occupancy
_atom_site_disorder_assembly
_atom_site_disorder_group
O001 O -0.0189(2) 0.7435(2) 0.40887(11) 0.0597(6) Uani 1 1 d . . . . .
O002 O 0.28462(19) 0.7066(2) 0.55283(11) 0.0553(6) Uani 1 1 d . . . . .
O003 O 0.2564(2) 0.5834(3) 0.29714(11) 0.0735(8) Uani 1 1 d . . . . .
O004 O 0.1037(2) 0.5969(2) 0.63003(11) 0.0669(7) Uani 1 1 d . . . . .
O005 O 0.4739(2) 0.5010(2) 0.47232(11) 0.0613(7) Uani 1 1 d . . . . .
O006 O 0.3703(2) 0.5033(3) 0.67238(12) 0.0726(8) Uani 1 1 d . . . . .
N007 N 0.2909(2) 0.5184(2) 0.54862(12) 0.0465(6) Uani 1 1 d . . . . .
N008 N -0.0510(2) 0.7053(2) 0.63597(12) 0.0500(7) Uani 1 1 d . . . . .
H008 H -0.094362 0.745109 0.613718 0.060 Uiso 1 1 calc R U . . .
N009 N 0.1018(2) 0.6629(2) 0.34118(12) 0.0458(6) Uani 1 1 d . . . . .
N00A N 0.3993(2) 0.5218(3) 0.56861(13) 0.0537(7) Uani 1 1 d . . . . .
O00B O 0.2994(2) 0.3302(2) 0.55268(15) 0.0758(8) Uani 1 1 d . . . . .
C1 C 0.0792(2) 0.5061(2) 0.49510(13) 0.0407(7) Uani 1 1 d . . . . .
C00D C -0.0814(3) 0.6962(3) 0.69810(14) 0.0497(8) Uani 1 1 d . . . . .
C00E C 0.2384(2) 0.6200(3) 0.53944(13) 0.0419(7) Uani 1 1 d . . . . .
C00F C -0.0254(3) 0.4946(3) 0.46843(16) 0.0494(8) Uani 1 1 d . . . . .
H00F H -0.065820 0.558018 0.458305 0.059 Uiso 1 1 calc R U . . .
C00G C 0.1282(2) 0.6210(2) 0.50524(13) 0.0375(6) Uani 1 1 d . . . . .
C00H C -0.0690(3) 0.3904(3) 0.45701(17) 0.0619(10) Uani 1 1 d . . . . .
H00H H -0.138243 0.384595 0.438776 0.074 Uiso 1 1 calc R U . . .
C00I C 0.0684(3) 0.6988(3) 0.39812(14) 0.0447(7) Uani 1 1 d . . . . .
C00J C 0.2085(3) 0.6161(3) 0.34172(15) 0.0493(8) Uani 1 1 d . . . . .
C00K C 0.0366(3) 0.6604(3) 0.60658(14) 0.0455(7) Uani 1 1 d . . . . .
C00L C 0.5861(3) 0.4974(3) 0.56541(14) 0.0433(7) Uani 1 1 d . . . . .
C00M C 0.4863(3) 0.5061(3) 0.52661(15) 0.0465(7) Uani 1 1 d . . . . .
C00N C 0.4325(3) 0.5072(3) 0.62986(15) 0.0514(8) Uani 1 1 d . . . . .
C00O C 0.5542(3) 0.4977(3) 0.62622(15) 0.0475(8) Uani 1 1 d . . . . .
C00P C 0.0498(3) 0.6984(3) 0.54084(14) 0.0452(7) Uani 1 1 d . . . . .
H00A H 0.078761 0.773958 0.540171 0.054 Uiso 1 1 calc R U . . .
H00B H -0.022050 0.699115 0.521102 0.054 Uiso 1 1 calc R U . . .
C00Q C 0.7722(3) 0.4778(3) 0.59498(18) 0.0605(9) Uani 1 1 d . . . . .
H00Q H 0.846681 0.470320 0.585167 0.073 Uiso 1 1 calc R U . . .
C00R C 0.1356(3) 0.4091(3) 0.51071(15) 0.0464(7) Uani 1 1 d . . . . .
C00S C 0.2459(3) 0.4124(3) 0.53921(16) 0.0514(8) Uani 1 1 d . . . . .
C00T C -0.1810(3) 0.7424(4) 0.71557(17) 0.0648(10) Uani 1 1 d . . . . .
H00T H -0.225620 0.776807 0.686532 0.078 Uiso 1 1 calc R U . . .
C00U C 0.1622(2) 0.6777(3) 0.44327(14) 0.0427(7) Uani 1 1 d . . . . .
H00U H 0.194478 0.750535 0.453331 0.051 Uiso 1 1 calc R U . . .
C00V C 0.6954(3) 0.4879(3) 0.54822(17) 0.0536(8) Uani 1 1 d . . . . .
H00V H 0.716497 0.488209 0.507384 0.064 Uiso 1 1 calc R U . . .
C00W C 0.0345(3) 0.6713(3) 0.28706(14) 0.0488(8) Uani 1 1 d . . . . .
C00X C 0.7414(3) 0.4785(3) 0.65526(17) 0.0616(10) Uani 1 1 d . . . . .
H00X H 0.795347 0.472367 0.685347 0.074 Uiso 1 1 calc R U . . .
C00Y C 0.2484(3) 0.6138(3) 0.40578(14) 0.0497(8) Uani 1 1 d . . . . .
H00C H 0.320164 0.649476 0.408945 0.060 Uiso 1 1 calc R U . . .
H00D H 0.254752 0.537429 0.420185 0.060 Uiso 1 1 calc R U . . .
C00Z C -0.0125(3) 0.2955(3) 0.4720(2) 0.0680(10) Uani 1 1 d . . . . .
H00Z H -0.042779 0.225691 0.463609 0.082 Uiso 1 1 calc R U . . .
C010 C 0.6312(3) 0.4883(3) 0.67218(17) 0.0605(9) Uani 1 1 d . . . . .
H010 H 0.610248 0.488491 0.713046 0.073 Uiso 1 1 calc R U . . .
C011 C -0.0714(3) 0.6294(3) 0.28807(18) 0.0624(10) Uani 1 1 d . . . . .
H011 H -0.100298 0.599021 0.323771 0.075 Uiso 1 1 calc R U . . .
C012 C -0.0157(4) 0.6460(4) 0.74160(16) 0.0686(11) Uani 1 1 d . . . . .
H012 H 0.051586 0.614350 0.730579 0.082 Uiso 1 1 calc R U . . .
C013 C 0.0780(3) 0.7168(3) 0.23443(17) 0.0636(9) Uani 1 1 d . . . . .
H013 H 0.149478 0.745513 0.234216 0.076 Uiso 1 1 calc R U . . .
C014 C -0.1342(4) 0.6328(4) 0.2355(2) 0.0792(13) Uani 1 1 d . . . . .
H014 H -0.205780 0.604472 0.235724 0.095 Uiso 1 1 calc R U . . .
N015 N 0.7170(4) 0.5440(5) 0.3865(2) 0.1135(16) Uani 1 1 d . . . . .
C016 C 0.6405(4) 0.5223(5) 0.3596(2) 0.0822(13) Uani 1 1 d . . . . .
C017 C 0.0896(3) 0.3038(3) 0.49949(19) 0.0633(10) Uani 1 1 d . . . . .
H017 H 0.127872 0.239530 0.510600 0.076 Uiso 1 1 calc R U . . .
C018 C 0.0142(5) 0.7195(4) 0.18184(18) 0.0814(14) Uani 1 1 d . . . . .
H018 H 0.042956 0.749384 0.145991 0.098 Uiso 1 1 calc R U . . .
C019 C -0.2150(4) 0.7383(4) 0.7756(2) 0.0839(13) Uani 1 1 d . . . . .
H019 H -0.282782 0.768669 0.786766 0.101 Uiso 1 1 calc R U . . .
C01A C -0.0914(5) 0.6780(5) 0.1829(2) 0.0904(16) Uani 1 1 d . . . . .
H01A H -0.134385 0.680407 0.147704 0.108 Uiso 1 1 calc R U . . .
C01B C 0.5416(4) 0.4954(5) 0.3256(2) 0.0941(16) Uani 1 1 d . . . . .
H01B H 0.559514 0.488192 0.283075 0.141 Uiso 1 1 calc R U . . .
H01E H 0.488099 0.553880 0.330838 0.141 Uiso 1 1 calc R U . . .
H01F H 0.511500 0.426224 0.340308 0.141 Uiso 1 1 calc R U . . .
C01C C -0.1489(5) 0.6894(4) 0.8186(2) 0.0886(15) Uani 1 1 d . . . . .
H01C H -0.170999 0.687786 0.859269 0.106 Uiso 1 1 calc R U . . .
C01D C -0.0506(4) 0.6430(4) 0.80183(19) 0.0855(14) Uani 1 1 d . . . . .
H01D H -0.006335 0.608998 0.831168 0.103 Uiso 1 1 calc R U . . .

loop_
_atom_site_aniso_label
_atom_site_aniso_U_11
_atom_site_aniso_U_22
_atom_site_aniso_U_33
_atom_site_aniso_U_23
_atom_site_aniso_U_13
_atom_site_aniso_U_12
O001 0.0545(14) 0.0752(17) 0.0496(13) -0.0014(12) -0.0013(11) 0.0219(13)
O002 0.0530(13) 0.0601(14) 0.0529(13) -0.0028(11) -0.0132(11) -0.0061(11)
O003 0.0573(15) 0.119(2) 0.0444(13) -0.0110(15) 0.0058(12) 0.0166(16)
O004 0.0650(15) 0.0862(19) 0.0494(14) 0.0146(13) 0.0034(12) 0.0306(14)
O005 0.0543(14) 0.0890(19) 0.0407(14) 0.0041(12) -0.0008(11) 0.0053(13)
O006 0.0522(14) 0.120(2) 0.0457(14) 0.0065(15) 0.0078(12) 0.0121(14)
N007 0.0365(14) 0.0590(16) 0.0441(14) 0.0029(13) -0.0034(11) 0.0059(11)
N008 0.0487(15) 0.0664(17) 0.0349(13) 0.0002(12) 0.0014(11) 0.0154(13)
N009 0.0411(14) 0.0595(16) 0.0370(13) -0.0018(12) -0.0033(11) 0.0014(12)
N00A 0.0364(14) 0.083(2) 0.0420(14) 0.0041(14) -0.0023(11) 0.0127(13)
O00B 0.0675(16) 0.0659(16) 0.094(2) 0.0159(16) 0.0011(15) 0.0248(13)
C1 0.0358(15) 0.0485(17) 0.0377(15) -0.0019(13) 0.0066(12) -0.0010(13)
C00D 0.0517(19) 0.058(2) 0.0392(17) -0.0022(15) 0.0026(15) 0.0010(16)
C00E 0.0391(15) 0.0517(17) 0.0347(15) 0.0027(13) -0.0002(12) 0.0021(13)
C00F 0.0393(16) 0.0580(19) 0.0509(18) -0.0022(15) 0.0031(15) -0.0042(15)
C00G 0.0368(14) 0.0416(16) 0.0340(15) -0.0015(12) -0.0008(12) 0.0013(12)
C00H 0.050(2) 0.073(2) 0.063(2) -0.0098(18) 0.0061(17) -0.0152(18)
C00I 0.0467(18) 0.0478(17) 0.0397(17) 0.0023(13) -0.0011(14) 0.0018(14)
C00J 0.0413(17) 0.063(2) 0.0441(17) 0.0005(15) 0.0040(14) -0.0002(15)
C00K 0.0461(17) 0.0520(18) 0.0384(15) -0.0023(14) -0.0020(13) 0.0049(15)
C00L 0.0382(16) 0.0491(17) 0.0425(16) 0.0038(13) 0.0012(14) 0.0035(13)
C00M 0.0438(17) 0.0535(18) 0.0423(19) 0.0042(14) 0.0016(14) 0.0066(14)
C00N 0.0471(18) 0.071(2) 0.0359(16) 0.0049(15) 0.0029(15) 0.0087(16)
C00O 0.0411(17) 0.059(2) 0.0426(17) 0.0051(14) 0.0003(15) 0.0055(14)
C00P 0.0484(16) 0.0508(17) 0.0364(16) -0.0044(14) 0.0021(14) 0.0070(14)
C00Q 0.0401(19) 0.075(2) 0.066(2) 0.0105(19) 0.0032(17) 0.0015(17)
C00R 0.0457(16) 0.0477(17) 0.0458(17) 0.0003(13) 0.0085(14) 0.0016(14)
C00S 0.0475(18) 0.057(2) 0.0496(18) 0.0064(15) 0.0082(14) 0.0128(15)
C00T 0.058(2) 0.082(3) 0.054(2) -0.0007(18) 0.0077(18) 0.013(2)
C00U 0.0399(16) 0.0506(17) 0.0375(15) 0.0038(14) -0.0027(13) -0.0026(13)
C00V 0.0440(18) 0.066(2) 0.0510(19) 0.0039(17) 0.0018(15) 0.0026(15)
C00W 0.0504(19) 0.0547(19) 0.0412(18) -0.0042(14) -0.0094(15) 0.0056(16)
C00X 0.046(2) 0.083(3) 0.056(2) 0.0111(18) -0.0097(16) 0.0039(18)
C00Y 0.0387(16) 0.069(2) 0.0417(17) 0.0022(15) 0.0009(14) -0.0010(14)
C00Z 0.071(3) 0.054(2) 0.079(3) -0.006(2) 0.013(2) -0.0207(19)
C010 0.050(2) 0.090(3) 0.0410(18) 0.0098(18) -0.0048(15) 0.0036(18)
C011 0.049(2) 0.076(3) 0.062(2) -0.0065(19) -0.0121(17) 0.0054(18)
C012 0.074(3) 0.086(3) 0.046(2) 0.0043(18) 0.0008(18) 0.017(2)
C013 0.072(2) 0.070(2) 0.048(2) 0.0035(18) -0.0038(18) 0.002(2)
C014 0.063(3) 0.092(3) 0.083(3) -0.020(3) -0.029(2) 0.007(2)
N015 0.079(3) 0.180(5) 0.082(3) 0.003(3) 0.001(2) -0.010(3)
C016 0.073(3) 0.114(4) 0.059(3) 0.005(2) 0.004(2) 0.010(3)
C017 0.073(2) 0.0461(19) 0.071(2) 0.0028(18) 0.015(2) -0.0010(18)
C018 0.114(4) 0.088(3) 0.042(2) 0.005(2) -0.012(2) 0.022(3)
C019 0.082(3) 0.108(4) 0.061(2) -0.002(2) 0.027(2) 0.016(3)
C01A 0.100(4) 0.106(4) 0.064(3) -0.022(3) -0.040(3) 0.032(3)
C01B 0.084(3) 0.134(5) 0.064(3) -0.010(3) -0.008(2) 0.006(3)
C01C 0.119(4) 0.099(3) 0.048(2) 0.005(2) 0.026(3) 0.005(3)
C01D 0.116(4) 0.098(3) 0.042(2) 0.010(2) 0.003(2) 0.025(3)

loop_
_atom_type_symbol
_atom_type_description
_atom_type_scat_dispersion_real
_atom_type_scat_dispersion_imag
_atom_type_scat_source
C C 0.0033 0.0016 'International Tables Vol C Tables 4.2.6.8 and 6.1.1.4'
H H 0.0000 0.0000 'International Tables Vol C Tables 4.2.6.8 and 6.1.1.4'
N N 0.0061 0.0033 'International Tables Vol C Tables 4.2.6.8 and 6.1.1.4'
O O 0.0106 0.0060 'International Tables Vol C Tables 4.2.6.8 and 6.1.1.4'

loop_
_geom_angle_atom_site_label_1
_geom_angle_atom_site_label_2
_geom_angle_atom_site_label_3
_geom_angle
_geom_angle_site_symmetry_1
_geom_angle_site_symmetry_3
_geom_angle_publ_flag
N00A N007 C00E 117.0(3) . . ?
N00A N007 C00S 116.3(3) . . ?
C00E N007 C00S 126.7(3) . . ?
C00D N008 H008 115.4 . . ?
C00K N008 H008 115.4 . . ?
C00K N008 C00D 129.2(3) . . ?
C00I N009 C00J 112.6(3) . . ?
C00I N009 C00W 123.8(3) . . ?
C00J N009 C00W 123.5(3) . . ?
N007 N00A C00M 119.8(3) . . ?
N007 N00A C00N 124.5(3) . . ?
C00M N00A C00N 113.0(3) . . ?
C00F C1 C00G 120.3(3) . . ?
C00R C1 C00F 117.6(3) . . ?
C00R C1 C00G 122.1(3) . . ?
C00T C00D N008 117.6(3) . . ?
C012 C00D N008 123.3(3) . . ?
C012 C00D C00T 119.1(3) . . ?
O002 C00E N007 120.2(3) . . ?
O002 C00E C00G 120.9(3) . . ?
N007 C00E C00G 118.5(3) . . ?
C1 C00F H00F 119.6 . . ?
C00H C00F C1 120.8(3) . . ?
C00H C00F H00F 119.6 . . ?
C1 C00G C00E 114.0(2) . . ?
C1 C00G C00P 112.4(2) . . ?
C1 C00G C00U 111.6(2) . . ?
C00E C00G C00P 107.1(2) . . ?
C00E C00G C00U 101.4(2) . . ?
C00P C00G C00U 109.8(2) . . ?
C00F C00H H00H 119.4 . . ?
C00Z C00H C00F 121.2(4) . . ?
C00Z C00H H00H 119.4 . . ?
O001 C00I N009 124.8(3) . . ?
O001 C00I C00U 126.7(3) . . ?
N009 C00I C00U 108.5(3) . . ?
O003 C00J N009 124.4(3) . . ?
O003 C00J C00Y 127.3(3) . . ?
N009 C00J C00Y 108.3(3) . . ?
O004 C00K N008 124.5(3) . . ?
O004 C00K C00P 120.9(3) . . ?
N008 C00K C00P 114.5(3) . . ?
C00O C00L C00M 108.9(3) . . ?
C00V C00L C00M 129.1(3) . . ?
C00V C00L C00O 122.0(3) . . ?
O005 C00M N00A 124.1(3) . . ?
O005 C00M C00L 131.8(3) . . ?
N00A C00M C00L 104.1(3) . . ?
O006 C00N N00A 124.4(3) . . ?
O006 C00N C00O 131.6(3) . . ?
N00A C00N C00O 104.0(3) . . ?
C00L C00O C00N 109.2(3) . . ?
C010 C00O C00L 120.9(3) . . ?
C010 C00O C00N 129.8(3) . . ?
C00G C00P H00A 109.3 . . ?
C00G C00P H00B 109.3 . . ?
C00K C00P C00G 111.4(2) . . ?
C00K C00P H00A 109.3 . . ?
C00K C00P H00B 109.3 . . ?
H00A C00P H00B 108.0 . . ?
C00V C00Q H00Q 119.1 . . ?
C00X C00Q H00Q 119.1 . . ?
C00X C00Q C00V 121.8(3) . . ?
C1 C00R C00S 121.8(3) . . ?
C1 C00R C017 120.9(3) . . ?
C017 C00R C00S 117.3(3) . . ?
N007 C00S C00R 116.1(3) . . ?
O00B C00S N007 119.5(3) . . ?
O00B C00S C00R 124.3(3) . . ?
C00D C00T H00T 119.6 . . ?
C019 C00T C00D 120.7(4) . . ?
C019 C00T H00T 119.6 . . ?
C00G C00U H00U 107.1 . . ?
C00I C00U C00G 115.8(2) . . ?
C00I C00U H00U 107.1 . . ?
C00I C00U C00Y 104.0(3) . . ?
C00Y C00U C00G 115.2(3) . . ?
C00Y C00U H00U 107.1 . . ?
C00L C00V C00Q 116.6(3) . . ?
C00L C00V H00V 121.7 . . ?
C00Q C00V H00V 121.7 . . ?
C011 C00W N009 119.1(3) . . ?
C011 C00W C013 120.9(3) . . ?
C013 C00W N009 120.0(3) . . ?
C00Q C00X H00X 119.4 . . ?
C00Q C00X C010 121.2(3) . . ?
C010 C00X H00X 119.4 . . ?
C00J C00Y C00U 106.1(3) . . ?
C00J C00Y H00C 110.5 . . ?
C00J C00Y H00D 110.5 . . ?
C00U C00Y H00C 110.5 . . ?
C00U C00Y H00D 110.5 . . ?
H00C C00Y H00D 108.7 . . ?
C00H C00Z H00Z 120.2 . . ?
C00H C00Z C017 119.5(4) . . ?
C017 C00Z H00Z 120.2 . . ?
C00O C010 C00X 117.5(3) . . ?
C00O C010 H010 121.3 . . ?
C00X C010 H010 121.3 . . ?
C00W C011 H011 120.4 . . ?
C00W C011 C014 119.2(4) . . ?
C014 C011 H011 120.4 . . ?
C00D C012 H012 120.2 . . ?
C00D C012 C01D 119.6(4) . . ?
C01D C012 H012 120.2 . . ?
C00W C013 H013 120.3 . . ?
C00W C013 C018 119.4(4) . . ?
C018 C013 H013 120.3 . . ?
C011 C014 H014 119.9 . . ?
C01A C014 C011 120.3(4) . . ?
C01A C014 H014 119.9 . . ?
N015 C016 C01B 179.3(6) . . ?
C00R C017 H017 120.1 . . ?
C00Z C017 C00R 119.9(4) . . ?
C00Z C017 H017 120.1 . . ?
C013 C018 H018 120.1 . . ?
C01A C018 C013 119.8(4) . . ?
C01A C018 H018 120.1 . . ?
C00T C019 H019 120.1 . . ?
C01C C019 C00T 119.9(4) . . ?
C01C C019 H019 120.1 . . ?
C014 C01A H01A 119.7 . . ?
C018 C01A C014 120.5(4) . . ?
C018 C01A H01A 119.7 . . ?
C016 C01B H01B 109.5 . . ?
C016 C01B H01E 109.5 . . ?
C016 C01B H01F 109.5 . . ?
H01B C01B H01E 109.5 . . ?
H01B C01B H01F 109.5 . . ?
H01E C01B H01F 109.5 . . ?
C019 C01C H01C 120.0 . . ?
C01D C01C C019 119.9(4) . . ?
C01D C01C H01C 120.0 . . ?
C012 C01D H01D 119.6 . . ?
C01C C01D C012 120.8(4) . . ?
C01C C01D H01D 119.6 . . ?

loop_
_geom_bond_atom_site_label_1
_geom_bond_atom_site_label_2
_geom_bond_distance
_geom_bond_site_symmetry_2
_geom_bond_publ_flag
O001 C00I 1.207(4) . ?
O002 C00E 1.213(4) . ?
O003 C00J 1.201(4) . ?
O004 C00K 1.225(4) . ?
O005 C00M 1.200(4) . ?
O006 C00N 1.197(4) . ?
N007 N00A 1.383(4) . ?
N007 C00E 1.386(4) . ?
N007 C00S 1.396(4) . ?
N008 H008 0.8600 . ?
N008 C00D 1.414(4) . ?
N008 C00K 1.350(4) . ?
N009 C00I 1.379(4) . ?
N009 C00J 1.407(4) . ?
N009 C00W 1.441(4) . ?
N00A C00M 1.410(4) . ?
N00A C00N 1.411(4) . ?
O00B C00S 1.214(4) . ?
C1 C00F 1.399(4) . ?
C1 C00G 1.513(4) . ?
C1 C00R 1.390(4) . ?
C00D C00T 1.379(5) . ?
C00D C012 1.378(5) . ?
C00E C00G 1.528(4) . ?
C00F H00F 0.9300 . ?
C00F C00H 1.377(5) . ?
C00G C00P 1.538(4) . ?
C00G C00U 1.572(4) . ?
C00H H00H 0.9300 . ?
C00H C00Z 1.366(6) . ?
C00I C00U 1.526(4) . ?
C00J C00Y 1.483(5) . ?
C00K C00P 1.518(4) . ?
C00L C00M 1.480(5) . ?
C00L C00O 1.386(5) . ?
C00L C00V 1.378(5) . ?
C00N C00O 1.478(4) . ?
C00O C010 1.376(5) . ?
C00P H00A 0.9700 . ?
C00P H00B 0.9700 . ?
C00Q H00Q 0.9300 . ?
C00Q C00V 1.388(5) . ?
C00Q C00X 1.371(5) . ?
C00R C00S 1.472(5) . ?
C00R C017 1.399(5) . ?
C00T H00T 0.9300 . ?
C00T C019 1.377(5) . ?
C00U H00U 0.9800 . ?
C00U C00Y 1.531(4) . ?
C00V H00V 0.9300 . ?
C00W C011 1.375(5) . ?
C00W C013 1.379(5) . ?
C00X H00X 0.9300 . ?
C00X C010 1.388(5) . ?
C00Y H00C 0.9700 . ?
C00Y H00D 0.9700 . ?
C00Z H00Z 0.9300 . ?
C00Z C017 1.378(6) . ?
C010 H010 0.9300 . ?
C011 H011 0.9300 . ?
C011 C014 1.379(5) . ?
C012 H012 0.9300 . ?
C012 C01D 1.385(6) . ?
C013 H013 0.9300 . ?
C013 C018 1.386(6) . ?
C014 H014 0.9300 . ?
C014 C01A 1.375(7) . ?
N015 C016 1.127(6) . ?
C016 C01B 1.445(7) . ?
C017 H017 0.9300 . ?
C018 H018 0.9300 . ?
C018 C01A 1.370(7) . ?
C019 H019 0.9300 . ?
C019 C01C 1.367(7) . ?
C01A H01A 0.9300 . ?
C01B H01B 0.9600 . ?
C01B H01E 0.9600 . ?
C01B H01F 0.9600 . ?
C01C H01C 0.9300 . ?
C01C C01D 1.362(7) . ?
C01D H01D 0.9300 . ?

loop_
_geom_torsion_atom_site_label_1
_geom_torsion_atom_site_label_2
_geom_torsion_atom_site_label_3
_geom_torsion_atom_site_label_4
_geom_torsion
_geom_torsion_site_symmetry_1
_geom_torsion_site_symmetry_2
_geom_torsion_site_symmetry_3
_geom_torsion_site_symmetry_4
_geom_torsion_publ_flag
O001 C00I C00U C00G 49.8(4) . . . . ?
O001 C00I C00U C00Y 177.2(3) . . . . ?
O002 C00E C00G C1 -177.0(3) . . . . ?
O002 C00E C00G C00P -52.1(4) . . . . ?
O002 C00E C00G C00U 62.9(3) . . . . ?
O003 C00J C00Y C00U 173.3(4) . . . . ?
O004 C00K C00P C00G 18.5(4) . . . . ?
O006 C00N C00O C00L 174.5(4) . . . . ?
O006 C00N C00O C010 -4.5(7) . . . . ?
N007 N00A C00M O005 8.0(5) . . . . ?
N007 N00A C00M C00L -171.3(3) . . . . ?
N007 N00A C00N O006 -9.3(6) . . . . ?
N007 N00A C00N C00O 170.2(3) . . . . ?
N007 C00E C00G C1 10.4(4) . . . . ?
N007 C00E C00G C00P 135.3(3) . . . . ?
N007 C00E C00G C00U -109.6(3) . . . . ?
N008 C00D C00T C019 -178.9(4) . . . . ?
N008 C00D C012 C01D 178.4(4) . . . . ?
N008 C00K C00P C00G -163.7(3) . . . . ?
N009 C00I C00U C00G -133.2(3) . . . . ?
N009 C00I C00U C00Y -5.8(3) . . . . ?
N009 C00J C00Y C00U -7.3(4) . . . . ?
N009 C00W C011 C014 -177.1(3) . . . . ?
N009 C00W C013 C018 176.9(3) . . . . ?
N00A N007 C00E O002 -5.0(4) . . . . ?
N00A N007 C00E C00G 167.6(2) . . . . ?
N00A N007 C00S O00B 5.1(4) . . . . ?
N00A N007 C00S C00R -172.6(3) . . . . ?
N00A C00N C00O C00L -4.9(4) . . . . ?
N00A C00N C00O C010 176.1(4) . . . . ?
C1 C00F C00H C00Z 0.8(5) . . . . ?
C1 C00G C00P C00K 68.7(3) . . . . ?
C1 C00G C00U C00I 61.7(3) . . . . ?
C1 C00G C00U C00Y -59.8(3) . . . . ?
C1 C00R C00S N007 -1.0(4) . . . . ?
C1 C00R C00S O00B -178.6(3) . . . . ?
C1 C00R C017 C00Z 0.8(5) . . . . ?
C00D N008 C00K O004 4.0(6) . . . . ?
C00D N008 C00K C00P -173.7(3) . . . . ?
C00D C00T C019 C01C 1.0(8) . . . . ?
C00D C012 C01D C01C -0.2(8) . . . . ?
C00E N007 N00A C00M -100.3(4) . . . . ?
C00E N007 N00A C00N 99.4(4) . . . . ?
C00E N007 C00S O00B -175.6(3) . . . . ?
C00E N007 C00S C00R 6.7(4) . . . . ?
C00E C00G C00P C00K -57.2(3) . . . . ?
C00E C00G C00U C00I -176.6(3) . . . . ?
C00E C00G C00U C00Y 61.9(3) . . . . ?
C00F C1 C00G C00E 175.3(3) . . . . ?
C00F C1 C00G C00P 53.2(4) . . . . ?
C00F C1 C00G C00U -70.6(3) . . . . ?
C00F C1 C00R C00S -179.8(3) . . . . ?
C00F C1 C00R C017 0.6(5) . . . . ?
C00F C00H C00Z C017 0.6(6) . . . . ?
C00G C1 C00F C00H 177.7(3) . . . . ?
C00G C1 C00R C00S 1.2(4) . . . . ?
C00G C1 C00R C017 -178.4(3) . . . . ?
C00G C00U C00Y C00J 135.6(3) . . . . ?
C00H C00Z C017 C00R -1.4(6) . . . . ?
C00I N009 C00J O003 -176.9(4) . . . . ?
C00I N009 C00J C00Y 3.7(4) . . . . ?
C00I N009 C00W C011 -52.2(5) . . . . ?
C00I N009 C00W C013 130.4(4) . . . . ?
C00I C00U C00Y C00J 7.8(3) . . . . ?
C00J N009 C00I O001 178.6(3) . . . . ?
C00J N009 C00I C00U 1.5(4) . . . . ?
C00J N009 C00W C011 127.1(4) . . . . ?
C00J N009 C00W C013 -50.3(5) . . . . ?
C00K N008 C00D C00T -174.3(4) . . . . ?
C00K N008 C00D C012 7.1(6) . . . . ?
C00L C00O C010 C00X -0.1(6) . . . . ?
C00M N00A C00N O006 -170.8(4) . . . . ?
C00M N00A C00N C00O 8.7(4) . . . . ?
C00M C00L C00O C00N -0.3(4) . . . . ?
C00M C00L C00O C010 178.8(3) . . . . ?
C00M C00L C00V C00Q -178.1(3) . . . . ?
C00N N00A C00M O005 170.5(3) . . . . ?
C00N N00A C00M C00L -8.9(4) . . . . ?
C00N C00O C010 C00X 178.8(4) . . . . ?
C00O C00L C00M O005 -173.9(4) . . . . ?
C00O C00L C00M N00A 5.4(4) . . . . ?
C00O C00L C00V C00Q 0.4(5) . . . . ?
C00P C00G C00U C00I -63.6(3) . . . . ?
C00P C00G C00U C00Y 174.9(3) . . . . ?
C00Q C00X C010 C00O -0.3(6) . . . . ?
C00R C1 C00F C00H -1.4(5) . . . . ?
C00R C1 C00G C00E -5.7(4) . . . . ?
C00R C1 C00G C00P -127.7(3) . . . . ?
C00R C1 C00G C00U 108.4(3) . . . . ?
C00S N007 N00A C00M 79.1(4) . . . . ?
C00S N007 N00A C00N -81.2(4) . . . . ?
C00S N007 C00E O002 175.6(3) . . . . ?
C00S N007 C00E C00G -11.8(4) . . . . ?
C00S C00R C017 C00Z -178.9(3) . . . . ?
C00T C00D C012 C01D -0.1(7) . . . . ?
C00T C019 C01C C01D -1.3(8) . . . . ?
C00U C00G C00P C00K -166.4(2) . . . . ?
C00V C00L C00M O005 4.8(6) . . . . ?
C00V C00L C00M N00A -176.0(3) . . . . ?
C00V C00L C00O C00N -179.1(3) . . . . ?
C00V C00L C00O C010 0.0(5) . . . . ?
C00V C00Q C00X C010 0.7(6) . . . . ?
C00W N009 C00I O001 -2.0(5) . . . . ?
C00W N009 C00I C00U -179.1(3) . . . . ?
C00W N009 C00J O003 3.7(5) . . . . ?
C00W N009 C00J C00Y -175.7(3) . . . . ?
C00W C011 C014 C01A -0.2(7) . . . . ?
C00W C013 C018 C01A 0.6(6) . . . . ?
C00X C00Q C00V C00L -0.7(6) . . . . ?
C011 C00W C013 C018 -0.5(6) . . . . ?
C011 C014 C01A C018 0.4(7) . . . . ?
C012 C00D C00T C019 -0.3(7) . . . . ?
C013 C00W C011 C014 0.3(6) . . . . ?
C013 C018 C01A C014 -0.6(7) . . . . ?
C017 C00R C00S N007 178.6(3) . . . . ?
C017 C00R C00S O00B 1.0(5) . . . . ?
C019 C01C C01D C012 0.9(8) . . . . ?
